data_1512267
loop_
_publ_author_name
'Mondal, Snehasish'
'Chakraborty, Sourav'
'Bhowmick, Sourav'
'Das, Neeladri'

_publ_section_title
;
 Synthesis of Triptycene-Based Organosoluble, Thermally Stable, and
 Fluorescent Polymers: Efficient Host--Guest Complexation with
 Fullerene
;
_journal_issue 17
_journal_name_full Macromolecules
_journal_page_first 6824
_journal_paper_doi 10.1021/ma401421k
_journal_volume 46
_journal_year 2013
_chemical_formula_moiety 'C24 H14'
_chemical_formula_sum 'C24 H14'
_chemical_formula_weight 302.35
_chemical_name_systematic
;
 ?
;
_space_group_IT_number 19
_symmetry_cell_setting orthorhombic
_symmetry_space_group_name_Hall 'P 2ac 2ab'
_symmetry_space_group_name_H-M 'P 21 21 21'
_atom_sites_solution_hydrogens geom
_atom_sites_solution_primary direct
_atom_sites_solution_secondary difmap
_audit_creation_method SHELXL-97
_cell_angle_alpha 90
_cell_angle_beta 90
_cell_angle_gamma 90
_cell_formula_units_Z 4
_cell_length_a 8.2715(9)
_cell_length_b 10.4269(14)
_cell_length_c 19.1790(18)
_cell_measurement_reflns_used 2493
_cell_measurement_temperature 293(2)
_cell_measurement_theta_max 70.6673
_cell_measurement_theta_min 4.2286
_cell_volume 1654.1(3)
_computing_cell_refinement
'CrysAlisPro, Agilent Technologies,Version 1.171.35.19 (release 27-10-2011 CrysAlis171 .NET)(compiled Oct 27 2011,15:02:11)'
_computing_data_collection
'CrysAlisPro, Agilent Technologies,Version 1.171.35.19 (release 27-10-2011 CrysAlis171 .NET)(compiled Oct 27 2011,15:02:11)'
_computing_data_reduction
'CrysAlisPro, Agilent Technologies,Version 1.171.35.19 (release 27-10-2011 CrysAlis171 .NET)(compiled Oct 27 2011,15:02:11)'
_computing_molecular_graphics 'ORTEP III & Olex 2.1'
_computing_publication_material WinGX
_computing_structure_refinement 'SHELXL-97 (Sheldrick, 2008)'
_computing_structure_solution 'SHELXL-97 (Sheldrick, 2008)'
_diffrn_ambient_temperature 293(2)
_diffrn_measured_fraction_theta_full 0.982
_diffrn_measured_fraction_theta_max 0.983
_diffrn_measurement_device_type 'SuperNova, Dual, Cu at zero, Eos'
_diffrn_radiation_monochromator mirror
_diffrn_radiation_source 'SuperNova (Cu) X-ray Source'
_diffrn_radiation_type CuK\a
_diffrn_radiation_wavelength 1.54184
_diffrn_reflns_av_R_equivalents 0.0172
_diffrn_reflns_av_sigmaI/netI 0.0279
_diffrn_reflns_limit_h_max 4
_diffrn_reflns_limit_h_min -9
_diffrn_reflns_limit_k_max 9
_diffrn_reflns_limit_k_min -12
_diffrn_reflns_limit_l_max 19
_diffrn_reflns_limit_l_min -23
_diffrn_reflns_number 4417
_diffrn_reflns_theta_full 71.04
_diffrn_reflns_theta_max 71.04
_diffrn_reflns_theta_min 4.61
_exptl_absorpt_coefficient_mu 0.524
_exptl_absorpt_correction_T_max 1.00000
_exptl_absorpt_correction_T_min 0.82009
_exptl_absorpt_correction_type multi-scan
_exptl_absorpt_process_details
'CrysAlisPro, Agilent Technologies,Version 1.171.35.19 (release 27-10-2011 CrysAlis171 .NET)(compiled Oct 27 2011,15:02:11)'
_exptl_crystal_colour yellowish'
_exptl_crystal_density_diffrn 1.214
_exptl_crystal_density_method 'not measured'
_exptl_crystal_description chunk
_exptl_crystal_F_000 632
_exptl_crystal_size_max 0.23
_exptl_crystal_size_mid 0.19
_exptl_crystal_size_min 0.13
_refine_diff_density_max 0.137
_refine_diff_density_min -0.121
_refine_diff_density_rms 0.034
_refine_ls_abs_structure_details 'Flack H D (1983), Acta Cryst. A39, 876-881'
_refine_ls_abs_structure_Flack 0(2)
_refine_ls_extinction_coef 0.0073(9)
_refine_ls_extinction_expression Fc^*^=kFc[1+0.001xFc^2^\l^3^/sin(2\q)]^-1/4^
_refine_ls_extinction_method SHELXL
_refine_ls_goodness_of_fit_ref 1.078
_refine_ls_hydrogen_treatment mixed
_refine_ls_matrix_type full
_refine_ls_number_parameters 219
_refine_ls_number_reflns 2805
_refine_ls_number_restraints 0
_refine_ls_restrained_S_all 1.078
_refine_ls_R_factor_all 0.0401
_refine_ls_R_factor_gt 0.0370
_refine_ls_shift/su_max 0.000
_refine_ls_shift/su_mean 0.000
_refine_ls_structure_factor_coef Fsqd
_refine_ls_weighting_details 'calc w=1/[\s^2^(Fo^2^)+(0.0567P)^2^+0.0523P] where P=(Fo^2^+2Fc^2^)/3'
_refine_ls_weighting_scheme calc
_refine_ls_wR_factor_gt 0.0981
_refine_ls_wR_factor_ref 0.1017
_reflns_number_gt 2604
_reflns_number_total 2805
_reflns_threshold_expression >2\s(I)
_cod_data_source_file ma401421k_si_002.cif
_cod_data_source_block exp_1987
_cod_depositor_comments
;
The following automatic conversions were performed:

'_symmetry_cell_setting' value 'Orthorhombic' changed to
'orthorhombic' according to
/home/saulius/struct/CIF-dictionaries/cif_core.dic dictionary named
'cif_core.dic' version 2.4.2 from 2011-04-26.

Automatic conversion script
Id: cif_fix_values 1891 2012-01-12 08:04:46Z andrius 
;
_cod_database_code 1512267

loop_
_symmetry_equiv_pos_as_xyz
'x, y, z'
'-x+1/2, -y, z+1/2'
'x+1/2, -y+1/2, -z'
'-x, y+1/2, -z+1/2'

loop_
_atom_site_label
_atom_site_type_symbol
_atom_site_fract_x
_atom_site_fract_y
_atom_site_fract_z
_atom_site_U_iso_or_equiv
_atom_site_adp_type
_atom_site_occupancy
_atom_site_symmetry_multiplicity
_atom_site_calc_flag
_atom_site_refinement_flags
C1 C 0.4921(2) 0.44905(17) 0.15241(8) 0.0496(4) Uani 1 1 d .
C17 C 0.24231(19) 0.39040(15) 0.09433(8) 0.0474(4) Uani 1 1 d .
C9 C 0.21701(18) 0.58685(15) 0.19330(8) 0.0461(4) Uani 1 1 d .
C13 C 0.0653(2) 0.63119(19) 0.29661(10) 0.0593(4) Uani 1 1 d .
H20 H 0.0067 0.6885 0.3239 0.071 Uiso 1 1 calc R
C11 C 0.17204(19) 0.41935(17) 0.27735(9) 0.0523(4) Uani 1 1 d .
H13 H 0.1858 0.3349 0.2918 0.063 Uiso 1 1 calc R
C7 C 0.3327(2) 0.37937(16) 0.16346(8) 0.0490(4) Uani 1 1 d .
H2 H 0.3468 0.2905 0.1788 0.059 Uiso 1 1 calc R
C10 C 0.2960(2) 0.61444(15) 0.12296(8) 0.0484(4) Uani 1 1 d .
H8 H 0.2820 0.7034 0.1076 0.058 Uiso 1 1 calc R
C12 C 0.0851(2) 0.5058(2) 0.31903(9) 0.0564(4) Uani 1 1 d .
C22 C 0.1419(2) 0.54411(18) 0.01152(9) 0.0547(4) Uani 1 1 d .
H16 H 0.1272 0.6287 -0.0025 0.066 Uiso 1 1 calc R
C20 C 0.1031(2) 0.31797(19) -0.00746(10) 0.0609(5) Uani 1 1 d .
H15 H 0.0622 0.2512 -0.0343 0.073 Uiso 1 1 calc R
C19 C 0.1839(2) 0.29090(17) 0.05424(9) 0.0552(4) Uani 1 1 d .
H10 H 0.1985 0.2064 0.0684 0.066 Uiso 1 1 calc R
C2 C 0.6445(2) 0.3976(2) 0.16020(9) 0.0606(5) Uani 1 1 d .
H3 H 0.6578 0.3128 0.1741 0.073 Uiso 1 1 calc R
C15 C 0.0162(2) 0.4653(2) 0.38397(10) 0.0682(5) Uani 1 1 d .
C21 C 0.0828(2) 0.4440(2) -0.02947(9) 0.0583(4) Uani 1 1 d .
C5 C 0.6053(2) 0.65298(19) 0.11983(9) 0.0597(5) Uani 1 1 d .
H9 H 0.5926 0.7386 0.1074 0.072 Uiso 1 1 calc R
C14 C 0.1319(2) 0.67252(17) 0.23367(9) 0.0535(4) Uani 1 1 d .
H17 H 0.1190 0.7570 0.2192 0.064 Uiso 1 1 calc R
C18 C 0.22228(19) 0.51716(15) 0.07293(8) 0.0483(4) Uani 1 1 d .
C4 C 0.7592(2) 0.6001(2) 0.12705(11) 0.0702(5) Uani 1 1 d .
H14 H 0.8497 0.6504 0.1183 0.084 Uiso 1 1 calc R
C6 C 0.4722(2) 0.57634(17) 0.13141(8) 0.0494(4) Uani 1 1 d .
C8 C 0.23715(19) 0.46003(15) 0.21477(8) 0.0474(4) Uani 1 1 d .
C23 C 0.0019(2) 0.4699(2) -0.09490(10) 0.0690(5) Uani 1 1 d .
C24 C -0.0621(3) 0.4909(3) -0.14802(11) 0.0888(8) Uani 1 1 d .
H0CA H -0.1130 0.5077 -0.1903 0.107 Uiso 1 1 calc R
C3 C 0.7785(2) 0.4750(2) 0.14686(12) 0.0727(6) Uani 1 1 d .
H7 H 0.8820 0.4413 0.1515 0.087 Uiso 1 1 calc R
C16 C -0.0425(3) 0.4356(3) 0.43704(11) 0.0931(8) Uani 1 1 d .
H2CA H -0.0891 0.4120 0.4792 0.112 Uiso 1 1 calc R

loop_
_atom_site_aniso_label
_atom_site_aniso_U_11
_atom_site_aniso_U_22
_atom_site_aniso_U_33
_atom_site_aniso_U_23
_atom_site_aniso_U_13
_atom_site_aniso_U_12
C1 0.0485(8) 0.0554(9) 0.0449(8) -0.0048(7) -0.0033(7) 0.0018(8)
C17 0.0455(8) 0.0498(8) 0.0469(8) -0.0017(7) -0.0001(7) -0.0003(7)
C9 0.0440(8) 0.0481(8) 0.0460(8) -0.0004(6) -0.0055(6) 0.0002(7)
C13 0.0565(9) 0.0644(11) 0.0570(9) -0.0098(9) 0.0023(8) 0.0018(8)
C11 0.0517(9) 0.0553(9) 0.0498(8) 0.0063(7) -0.0056(7) -0.0026(7)
C7 0.0523(9) 0.0435(8) 0.0511(9) 0.0017(7) -0.0028(7) 0.0047(7)
C10 0.0537(9) 0.0440(7) 0.0476(8) 0.0035(7) -0.0040(7) -0.0002(7)
C12 0.0519(9) 0.0710(11) 0.0463(8) -0.0015(8) -0.0021(7) -0.0046(9)
C22 0.0559(9) 0.0585(9) 0.0497(8) 0.0057(8) -0.0052(7) -0.0044(8)
C20 0.0612(11) 0.0672(11) 0.0544(10) -0.0119(9) -0.0028(9) -0.0105(9)
C19 0.0575(10) 0.0521(9) 0.0561(10) -0.0030(7) 0.0018(8) -0.0028(8)
C2 0.0558(10) 0.0637(10) 0.0624(10) -0.0096(9) -0.0088(8) 0.0109(9)
C15 0.0661(11) 0.0842(13) 0.0544(10) -0.0006(10) 0.0007(9) -0.0032(11)
C21 0.0529(9) 0.0750(12) 0.0472(8) 0.0004(9) -0.0036(7) -0.0094(9)
C5 0.0644(11) 0.0640(11) 0.0507(9) -0.0065(8) 0.0009(8) -0.0132(9)
C14 0.0533(9) 0.0506(9) 0.0567(9) -0.0044(7) -0.0034(8) 0.0047(8)
C18 0.0467(8) 0.0525(8) 0.0455(8) 0.0021(7) -0.0005(7) -0.0019(7)
C4 0.0499(10) 0.0877(14) 0.0730(12) -0.0165(12) 0.0034(9) -0.0105(10)
C6 0.0500(9) 0.0553(9) 0.0428(8) -0.0021(7) -0.0019(7) -0.0015(7)
C8 0.0463(8) 0.0498(8) 0.0461(8) 0.0006(7) -0.0050(7) 0.0008(7)
C23 0.0671(11) 0.0853(13) 0.0546(10) 0.0035(10) -0.0077(9) -0.0184(11)
C24 0.0927(16) 0.113(2) 0.0604(12) 0.0123(13) -0.0223(11) -0.0234(15)
C3 0.0486(10) 0.0867(15) 0.0829(13) -0.0184(12) -0.0063(9) 0.0058(10)
C16 0.0995(17) 0.119(2) 0.0607(12) 0.0098(14) 0.0137(12) -0.0104(16)

loop_
_atom_type_symbol
_atom_type_description
_atom_type_scat_dispersion_real
_atom_type_scat_dispersion_imag
_atom_type_scat_source
C C 0.0181 0.0091 'International Tables Vol C Tables 4.2.6.8 and 6.1.1.4'
H H 0.0000 0.0000 'International Tables Vol C Tables 4.2.6.8 and 6.1.1.4'

loop_
_geom_angle_atom_site_label_1
_geom_angle_atom_site_label_2
_geom_angle_atom_site_label_3
_geom_angle
C2 C1 C6 120.60(17)
C2 C1 C7 126.31(16)
C6 C1 C7 113.08(14)
C19 C17 C18 120.51(15)
C19 C17 C7 126.82(15)
C18 C17 C7 112.67(14)
C14 C9 C8 120.70(15)
C14 C9 C10 126.44(15)
C8 C9 C10 112.86(14)
C12 C13 C14 120.87(17)
C12 C13 H20 119.6
C14 C13 H20 119.6
C8 C11 C12 119.81(16)
C8 C11 H13 120.1
C12 C11 H13 120.1
C8 C7 C1 106.11(13)
C8 C7 C17 105.45(12)
C1 C7 C17 105.54(12)
C8 C7 H2 113.0
C1 C7 H2 113.0
C17 C7 H2 113.0
C6 C10 C18 106.09(13)
C6 C10 C9 105.49(12)
C18 C10 C9 105.04(13)
C6 C10 H8 113.2
C18 C10 H8 113.2
C9 C10 H8 113.2
C13 C12 C11 119.33(16)
C13 C12 C15 120.06(19)
C11 C12 C15 120.61(19)
C18 C22 C21 119.78(16)
C18 C22 H16 120.1
C21 C22 H16 120.1
C19 C20 C21 120.62(17)
C19 C20 H15 119.7
C21 C20 H15 119.7
C17 C19 C20 119.41(17)
C17 C19 H10 120.3
C20 C19 H10 120.3
C1 C2 C3 118.80(19)
C1 C2 H3 120.6
C3 C2 H3 120.6
C16 C15 C12 178.0(3)
C20 C21 C22 119.59(16)
C20 C21 C23 119.71(18)
C22 C21 C23 120.70(19)
C6 C5 C4 118.94(18)
C6 C5 H9 120.5
C4 C5 H9 120.5
C9 C14 C13 119.24(17)
C9 C14 H17 120.4
C13 C14 H17 120.4
C22 C18 C17 120.07(15)
C22 C18 C10 126.46(15)
C17 C18 C10 113.47(14)
C3 C4 C5 120.77(19)
C3 C4 H14 119.6
C5 C4 H14 119.6
C5 C6 C1 120.20(16)
C5 C6 C10 126.68(16)
C1 C6 C10 113.11(15)
C11 C8 C9 120.05(15)
C11 C8 C7 126.61(15)
C9 C8 C7 113.34(14)
C24 C23 C21 179.4(2)
C23 C24 H0CA 180.0
C4 C3 C2 120.66(19)
C4 C3 H7 119.7
C2 C3 H7 119.7
C15 C16 H2CA 180.0

loop_
_geom_bond_atom_site_label_1
_geom_bond_atom_site_label_2
_geom_bond_distance
C1 C2 1.378(2)
C1 C6 1.397(3)
C1 C7 1.520(2)
C17 C19 1.379(2)
C17 C18 1.394(2)
C17 C7 1.527(2)
C9 C14 1.376(2)
C9 C8 1.395(2)
C9 C10 1.527(2)
C13 C12 1.386(3)
C13 C14 1.395(3)
C13 H20 0.9300
C11 C8 1.382(2)
C11 C12 1.403(3)
C11 H13 0.9300
C7 C8 1.517(2)
C7 H2 0.9800
C10 C6 1.519(2)
C10 C18 1.524(2)
C10 H8 0.9800
C12 C15 1.433(3)
C22 C18 1.382(2)
C22 C21 1.395(2)
C22 H16 0.9300
C20 C19 1.388(3)
C20 C21 1.390(3)
C20 H15 0.9300
C19 H10 0.9300
C2 C3 1.395(3)
C2 H3 0.9300
C15 C16 1.169(3)
C21 C23 1.448(2)
C5 C6 1.378(2)
C5 C4 1.394(3)
C5 H9 0.9300
C14 H17 0.9300
C4 C3 1.368(3)
C4 H14 0.9300
C23 C24 1.169(3)
C24 H0CA 0.9300
C3 H7 0.9300
C16 H2CA 0.9300

loop_
_geom_torsion_atom_site_label_1
_geom_torsion_atom_site_label_2
_geom_torsion_atom_site_label_3
_geom_torsion_atom_site_label_4
_geom_torsion
C2 C1 C7 C8 126.25(17)
C6 C1 C7 C8 -54.75(17)
C2 C1 C7 C17 -122.15(17)
C6 C1 C7 C17 56.84(17)
C19 C17 C7 C8 -124.47(18)
C18 C17 C7 C8 55.85(17)
C19 C17 C7 C1 123.46(18)
C18 C17 C7 C1 -56.21(17)
C14 C9 C10 C6 124.74(17)
C8 C9 C10 C6 -55.91(17)
C14 C9 C10 C18 -123.40(17)
C8 C9 C10 C18 55.96(17)
C14 C13 C12 C11 -0.7(3)
C14 C13 C12 C15 179.74(16)
C8 C11 C12 C13 0.2(3)
C8 C11 C12 C15 179.80(16)
C18 C17 C19 C20 -0.7(3)
C7 C17 C19 C20 179.64(16)
C21 C20 C19 C17 0.9(3)
C6 C1 C2 C3 0.1(3)
C7 C1 C2 C3 179.03(17)
C13 C12 C15 C16 11(7)
C11 C12 C15 C16 -169(7)
C19 C20 C21 C22 -1.1(3)
C19 C20 C21 C23 178.36(17)
C18 C22 C21 C20 1.1(3)
C18 C22 C21 C23 -178.37(16)
C8 C9 C14 C13 -0.1(3)
C10 C9 C14 C13 179.18(15)
C12 C13 C14 C9 0.6(3)
C21 C22 C18 C17 -0.9(2)
C21 C22 C18 C10 179.07(16)
C19 C17 C18 C22 0.7(2)
C7 C17 C18 C22 -179.60(14)
C19 C17 C18 C10 -179.25(15)
C7 C17 C18 C10 0.5(2)
C6 C10 C18 C22 -124.82(17)
C9 C10 C18 C22 123.75(17)
C6 C10 C18 C17 55.13(17)
C9 C10 C18 C17 -56.31(18)
C6 C5 C4 C3 -1.5(3)
C4 C5 C6 C1 2.2(3)
C4 C5 C6 C10 -176.99(16)
C2 C1 C6 C5 -1.5(3)
C7 C1 C6 C5 179.40(14)
C2 C1 C6 C10 177.76(14)
C7 C1 C6 C10 -1.30(19)
C18 C10 C6 C5 124.71(17)
C9 C10 C6 C5 -124.17(17)
C18 C10 C6 C1 -54.54(18)
C9 C10 C6 C1 56.58(17)
C12 C11 C8 C9 0.3(2)
C12 C11 C8 C7 -179.48(15)
C14 C9 C8 C11 -0.3(2)
C10 C9 C8 C11 -179.71(14)
C14 C9 C8 C7 179.47(14)
C10 C9 C8 C7 0.08(19)
C1 C7 C8 C11 -124.80(16)
C17 C7 C8 C11 123.54(16)
C1 C7 C8 C9 55.42(17)
C17 C7 C8 C9 -56.24(17)
C20 C21 C23 C24 -98(26)
C22 C21 C23 C24 81(26)
C5 C4 C3 C2 0.1(3)
C1 C2 C3 C4 0.6(3)
